data_2207205
loop_
_publ_author_name
'Xue-Mei Li'
'Jun Wan'
'Shu-Sheng Zhang'
'Ping-Kai Ouyang'

_publ_section_title
;
 3-(1<i>H</i>-Imidazol-1-yl)-1-phenylpropan-1-one
;
_journal_coeditor_code DN6254
_journal_issue 11
_journal_name_full 'Acta Crystallographica Section E'
_journal_page_first o3632
_journal_page_last o3633
_journal_paper_doi 10.1107/S1600536805031399
_journal_volume 61
_journal_year 2005
_chemical_formula_iupac 'C12 H12 N2 O'
_chemical_formula_moiety 'C12 H12 N2 O'
_chemical_formula_sum 'C12 H12 N2 O'
_chemical_formula_weight 200.24
_chemical_name_systematic
;
3-(1H-Imidazol-1-yl)1-phenylpropan-1-one
;
_space_group_IT_number 14
_symmetry_cell_setting monoclinic
_symmetry_space_group_name_Hall '-P 2ybc'
_symmetry_space_group_name_H-M 'P 1 21/c 1'
_atom_sites_solution_hydrogens geom
_atom_sites_solution_primary direct
_atom_sites_solution_secondary difmap
_audit_creation_method SHELXL-97
_cell_angle_alpha 90.00
_cell_angle_beta 102.095(2)
_cell_angle_gamma 90.00
_cell_formula_units_Z 4
_cell_length_a 12.5860(14)
_cell_length_b 10.3777(12)
_cell_length_c 8.0771(9)
_cell_measurement_reflns_used 2368
_cell_measurement_temperature 293(2)
_cell_measurement_theta_max 25.7
_cell_measurement_theta_min 2.6
_cell_volume 1031.6(2)
_computing_cell_refinement 'SAINT (Siemens, 1996)'
_computing_data_collection 'SMART (Siemens, 1996)'
_computing_data_reduction SAINT
_computing_molecular_graphics 'ORTEPIII (Burnett & Johnson, 1996) and ORTEP-3 for Windows (Farrugia, 1997)'
_computing_publication_material 'SHELXTL, PARST (Nardelli, 1995) and PLATON (Spek, 2003)'
_computing_structure_refinement SHELXTL
_computing_structure_solution 'SHELXTL (Sheldrick, 1997)'
_diffrn_ambient_temperature 293(2)
_diffrn_detector_area_resol_mean 8.33
_diffrn_measured_fraction_theta_full 0.998
_diffrn_measured_fraction_theta_max 0.998
_diffrn_measurement_device_type 'Siemens SMART 1000 CCD area-detector'
_diffrn_measurement_method \w
_diffrn_radiation_monochromator graphite
_diffrn_radiation_source 'fine-focus sealed tube'
_diffrn_radiation_type MoK\a
_diffrn_radiation_wavelength 0.71073
_diffrn_reflns_av_R_equivalents 0.0180
_diffrn_reflns_av_sigmaI/netI 0.0183
_diffrn_reflns_limit_h_max 15
_diffrn_reflns_limit_h_min -15
_diffrn_reflns_limit_k_max 12
_diffrn_reflns_limit_k_min -12
_diffrn_reflns_limit_l_max 5
_diffrn_reflns_limit_l_min -9
_diffrn_reflns_number 5671
_diffrn_reflns_theta_full 26.01
_diffrn_reflns_theta_max 26.01
_diffrn_reflns_theta_min 1.65
_diffrn_standards_decay_% 0.1
_diffrn_standards_interval_count 0
_diffrn_standards_interval_time 0
_diffrn_standards_number 0
_exptl_absorpt_coefficient_mu 0.084
_exptl_absorpt_correction_T_max 0.984
_exptl_absorpt_correction_T_min 0.961
_exptl_absorpt_correction_type empirical
_exptl_absorpt_process_details '(SADABS; Sheldrick, 1996)'
_exptl_crystal_colour colorless
_exptl_crystal_density_diffrn 1.289
_exptl_crystal_density_method 'not measured'
_exptl_crystal_description block
_exptl_crystal_F_000 424
_exptl_crystal_size_max 0.48
_exptl_crystal_size_mid 0.21
_exptl_crystal_size_min 0.17
_refine_diff_density_max 0.154
_refine_diff_density_min -0.208
_refine_ls_extinction_method none
_refine_ls_goodness_of_fit_ref 1.042
_refine_ls_hydrogen_treatment constr
_refine_ls_matrix_type full
_refine_ls_number_parameters 136
_refine_ls_number_reflns 2028
_refine_ls_number_restraints 0
_refine_ls_restrained_S_all 1.042
_refine_ls_R_factor_all 0.0511
_refine_ls_R_factor_gt 0.0450
_refine_ls_shift/su_max 0.000
_refine_ls_shift/su_mean 0.000
_refine_ls_structure_factor_coef Fsqd
_refine_ls_weighting_details 'calc w = 1/[\s^2^(Fo^2^)+(0.0644P)^2^+0.1568P] where P = (Fo^2^+2Fc^2^)/3'
_refine_ls_weighting_scheme calc
_refine_ls_wR_factor_gt 0.1164
_refine_ls_wR_factor_ref 0.1217
_reflns_number_gt 1748
_reflns_number_total 2028
_reflns_threshold_expression I>2\s(I)
_cod_data_source_file dn6254.cif
_cod_data_source_block I
_cod_original_sg_symbol_H-M 'P 21/c'
_cod_database_code 2207205
_cod_database_fobs_code 2207205

loop_
_symmetry_equiv_pos_as_xyz
'x, y, z'
'-x, y+1/2, -z+1/2'
'-x, -y, -z'
'x, -y-1/2, z-1/2'

loop_
_atom_site_label
_atom_site_fract_x
_atom_site_fract_y
_atom_site_fract_z
_atom_site_U_iso_or_equiv
_atom_site_adp_type
_atom_site_calc_flag
_atom_site_refinement_flags
_atom_site_occupancy
_atom_site_type_symbol
O1 0.35506(10) 0.74330(10) -0.00263(15) 0.0703(4) Uani d . 1 O
N1 0.12908(9) 0.50210(11) 0.15677(16) 0.0517(3) Uani d . 1 N
N2 0.03531(10) 0.32484(13) 0.17810(18) 0.0634(4) Uani d . 1 N
C1 0.55746(12) 0.53448(13) 0.24739(19) 0.0516(4) Uani d . 1 C
H1A 0.5127 0.4708 0.2765 0.062 Uiso calc R 1 H
C2 0.66897(12) 0.52503(15) 0.3022(2) 0.0580(4) Uani d . 1 C
H2B 0.6988 0.4549 0.3675 0.070 Uiso calc R 1 H
C3 0.73626(12) 0.61948(15) 0.26031(19) 0.0578(4) Uani d . 1 C
H3A 0.8111 0.6139 0.2992 0.069 Uiso calc R 1 H
C4 0.69216(13) 0.72180(15) 0.16084(19) 0.0566(4) Uani d . 1 C
H4A 0.7374 0.7848 0.1314 0.068 Uiso calc R 1 H
C5 0.58098(12) 0.73121(13) 0.10455(18) 0.0515(4) Uani d . 1 C
H5A 0.5519 0.8001 0.0363 0.062 Uiso calc R 1 H
C6 0.51188(11) 0.63847(12) 0.14899(16) 0.0456(3) Uani d . 1 C
C7 0.39176(11) 0.65524(12) 0.09126(17) 0.0487(3) Uani d . 1 C
C8 0.31751(11) 0.56208(13) 0.15422(18) 0.0496(3) Uani d . 1 C
H8A 0.3344 0.5624 0.2770 0.060 Uiso calc R 1 H
H8B 0.3311 0.4759 0.1170 0.060 Uiso calc R 1 H
C9 0.19833(12) 0.59384(15) 0.0925(2) 0.0614(4) Uani d . 1 C
H9A 0.1843 0.6800 0.1294 0.074 Uiso calc R 1 H
H9B 0.1808 0.5927 -0.0303 0.074 Uiso calc R 1 H
C10 0.09193(11) 0.38892(14) 0.0867(2) 0.0557(4) Uani d . 1 C
H10A 0.1050 0.3593 -0.0158 0.067 Uiso calc R 1 H
C11 0.03657(14) 0.40195(18) 0.3149(2) 0.0693(5) Uani d . 1 C
H11A 0.0027 0.3823 0.4037 0.083 Uiso calc R 1 H
C12 0.09356(15) 0.51061(17) 0.3044(2) 0.0688(5) Uani d . 1 C
H12A 0.1061 0.5778 0.3823 0.083 Uiso calc R 1 H

loop_
_atom_site_aniso_label
_atom_site_aniso_U_11
_atom_site_aniso_U_22
_atom_site_aniso_U_33
_atom_site_aniso_U_12
_atom_site_aniso_U_13
_atom_site_aniso_U_23
O1 0.0667(7) 0.0562(6) 0.0846(8) 0.0006(5) 0.0078(6) 0.0211(6)
N1 0.0432(6) 0.0506(7) 0.0613(7) 0.0062(5) 0.0108(5) 0.0039(5)
N2 0.0488(7) 0.0597(8) 0.0836(9) 0.0029(6) 0.0177(6) 0.0077(7)
C1 0.0548(8) 0.0440(7) 0.0558(8) -0.0082(6) 0.0113(6) 0.0008(6)
C2 0.0576(9) 0.0532(8) 0.0607(9) -0.0007(7) 0.0067(7) 0.0024(7)
C3 0.0507(8) 0.0654(9) 0.0574(9) -0.0073(7) 0.0114(6) -0.0085(7)
C4 0.0590(9) 0.0568(8) 0.0566(9) -0.0156(7) 0.0181(7) -0.0061(7)
C5 0.0643(9) 0.0433(7) 0.0483(8) -0.0073(6) 0.0148(6) -0.0019(6)
C6 0.0549(8) 0.0401(6) 0.0423(7) -0.0063(6) 0.0111(6) -0.0068(5)
C7 0.0578(8) 0.0389(7) 0.0485(7) -0.0022(6) 0.0092(6) -0.0035(6)
C8 0.0495(8) 0.0445(7) 0.0529(8) -0.0019(6) 0.0064(6) 0.0000(6)
C9 0.0522(8) 0.0523(8) 0.0794(11) 0.0028(6) 0.0127(7) 0.0125(7)
C10 0.0471(8) 0.0553(8) 0.0656(9) 0.0041(6) 0.0137(7) -0.0015(7)
C11 0.0595(9) 0.0806(11) 0.0738(11) 0.0103(8) 0.0277(8) 0.0140(9)
C12 0.0719(11) 0.0706(10) 0.0674(10) 0.0047(8) 0.0226(8) -0.0079(8)

loop_
_atom_type_symbol
_atom_type_description
_atom_type_scat_dispersion_real
_atom_type_scat_dispersion_imag
_atom_type_scat_source
C C 0.0033 0.0016 'International Tables Vol C Tables 4.2.6.8 and 6.1.1.4'
H H 0.0000 0.0000 'International Tables Vol C Tables 4.2.6.8 and 6.1.1.4'
N N 0.0061 0.0033 'International Tables Vol C Tables 4.2.6.8 and 6.1.1.4'
O O 0.0106 0.0060 'International Tables Vol C Tables 4.2.6.8 and 6.1.1.4'

loop_
_geom_angle_atom_site_label_1
_geom_angle_atom_site_label_2
_geom_angle_atom_site_label_3
_geom_angle
C10 N1 C12 106.04(13)
C10 N1 C9 127.00(13)
C12 N1 C9 126.88(14)
C10 N2 C11 104.11(14)
C2 C1 C6 120.48(13)
C2 C1 H1A 119.8
C6 C1 H1A 119.8
C3 C2 C1 120.22(14)
C3 C2 H2B 119.9
C1 C2 H2B 119.9
C4 C3 C2 119.80(14)
C4 C3 H3A 120.1
C2 C3 H3A 120.1
C3 C4 C5 120.24(13)
C3 C4 H4A 119.9
C5 C4 H4A 119.9
C4 C5 C6 120.68(14)
C4 C5 H5A 119.7
C6 C5 H5A 119.7
C1 C6 C5 118.55(13)
C1 C6 C7 122.50(12)
C5 C6 C7 118.94(12)
O1 C7 C6 120.60(12)
O1 C7 C8 120.81(13)
C6 C7 C8 118.58(11)
C7 C8 C9 113.03(12)
C7 C8 H8A 109.0
C9 C8 H8A 109.0
C7 C8 H8B 109.0
C9 C8 H8B 109.0
H8A C8 H8B 107.8
N1 C9 C8 111.44(12)
N1 C9 H9A 109.3
C8 C9 H9A 109.3
N1 C9 H9B 109.3
C8 C9 H9B 109.3
H9A C9 H9B 108.0
N2 C10 N1 112.87(14)
N2 C10 H10A 123.6
N1 C10 H10A 123.6
C12 C11 N2 110.87(15)
C12 C11 H11A 124.6
N2 C11 H11A 124.6
C11 C12 N1 106.11(15)
C11 C12 H12A 126.9
N1 C12 H12A 126.9

loop_
_geom_bond_atom_site_label_1
_geom_bond_atom_site_label_2
_geom_bond_distance
_geom_bond_publ_flag
O1 C7 1.2152(16) yes
N1 C10 1.3445(19) ?
N1 C12 1.361(2) ?
N1 C9 1.4576(19) ?
N2 C10 1.3098(19) ?
N2 C11 1.362(2) ?
C1 C2 1.384(2) ?
C1 C6 1.3909(19) ?
C1 H1A 0.9300 ?
C2 C3 1.383(2) ?
C2 H2B 0.9300 ?
C3 C4 1.376(2) ?
C3 H3A 0.9300 ?
C4 C5 1.381(2) ?
C4 H4A 0.9300 ?
C5 C6 1.3937(18) ?
C5 H5A 0.9300 ?
C6 C7 1.4960(19) yes
C7 C8 1.5052(19) yes
C8 C9 1.514(2) yes
C8 H8A 0.9700 ?
C8 H8B 0.9700 ?
C9 H9A 0.9700 ?
C9 H9B 0.9700 ?
C10 H10A 0.9300 ?
C11 C12 1.349(3) ?
C11 H11A 0.9300 ?
C12 H12A 0.9300 ?

loop_
_geom_torsion_atom_site_label_1
_geom_torsion_atom_site_label_2
_geom_torsion_atom_site_label_3
_geom_torsion_atom_site_label_4
_geom_torsion
C6 C1 C2 C3 0.3(2)
C1 C2 C3 C4 -1.3(2)
C2 C3 C4 C5 0.8(2)
C3 C4 C5 C6 0.8(2)
C2 C1 C6 C5 1.2(2)
C2 C1 C6 C7 -177.99(13)
C4 C5 C6 C1 -1.7(2)
C4 C5 C6 C7 177.49(12)
C1 C6 C7 O1 -175.74(13)
C5 C6 C7 O1 5.1(2)
C1 C6 C7 C8 5.24(19)
C5 C6 C7 C8 -173.92(12)
O1 C7 C8 C9 -1.7(2)
C6 C7 C8 C9 177.34(12)
C10 N1 C9 C8 -87.03(18)
C12 N1 C9 C8 89.29(18)
C7 C8 C9 N1 -179.67(12)
C11 N2 C10 N1 -0.06(17)
C12 N1 C10 N2 0.15(17)
C9 N1 C10 N2 177.09(13)
C10 N2 C11 C12 -0.06(19)
N2 C11 C12 N1 0.1(2)
C10 N1 C12 C11 -0.17(17)
C9 N1 C12 C11 -177.11(14)

loop_
_cod_related_entry_id
_cod_related_entry_database
_cod_related_entry_code
1 ChemSpider 14984128
